data_7212518
loop_
_publ_author_name
'Carrillo, Romen'
'L\'opez-Rodr\'iguez, Mat\'ias'
'Mart\'in, V\'ictor S.'
'Mart\'in, Tom\'as'

_publ_section_title
;
 Crystal structures of self-assembled nanotubes from flexible macrocycles
 by weak interactions
;
_journal_issue 11
_journal_name_full CrystEngComm
_journal_page_first 3676
_journal_paper_doi 10.1039/c001261k
_journal_volume 12
_journal_year 2010
_chemical_formula_sum 'C32 H48 O16'
_chemical_formula_weight 688.70
_chemical_name_systematic
;
?
;
_space_group_IT_number 4
_symmetry_cell_setting monoclinic
_symmetry_space_group_name_Hall 'P 2yb'
_symmetry_space_group_name_H-M 'P 1 21 1'
_atom_sites_solution_hydrogens geom
_atom_sites_solution_primary direct
_atom_sites_solution_secondary difmap
_audit_creation_method SHELXL-97
_cell_angle_alpha 90.00
_cell_angle_beta 115.28(2)
_cell_angle_gamma 90.00
_cell_formula_units_Z 2
_cell_length_a 9.052(2)
_cell_length_b 27.546(6)
_cell_length_c 9.808(3)
_cell_measurement_temperature 293(2)
_cell_volume 2211.4(10)
_computing_molecular_graphics 'PLATON (A.L. Spek, 2003)'
_computing_structure_refinement 'SHELXL-97 (Sheldrick, 1997)'
_computing_structure_solution 'SIR97 (Giacovazzo et atl., 1999)'
_diffrn_ambient_temperature 293(2)
_diffrn_measured_fraction_theta_full 0.949
_diffrn_measured_fraction_theta_max 0.949
_diffrn_measurement_device_type 'Enraf-Nonius KappaCCD diffractometer'
_diffrn_radiation_monochromator graphite
_diffrn_radiation_source 'fine-focus sealed tube'
_diffrn_radiation_type MoK\a
_diffrn_radiation_wavelength 0.71073
_diffrn_reflns_av_R_equivalents 0.0000
_diffrn_reflns_av_sigmaI/netI 0.0645
_diffrn_reflns_limit_h_max 11
_diffrn_reflns_limit_h_min 0
_diffrn_reflns_limit_k_max 34
_diffrn_reflns_limit_k_min 0
_diffrn_reflns_limit_l_max 11
_diffrn_reflns_limit_l_min -12
_diffrn_reflns_number 4390
_diffrn_reflns_theta_full 26.37
_diffrn_reflns_theta_max 26.37
_diffrn_reflns_theta_min 2.30
_exptl_absorpt_coefficient_mu 0.083
_exptl_absorpt_correction_type none
_exptl_crystal_colour colourless
_exptl_crystal_density_diffrn 1.034
_exptl_crystal_density_method 'not measured'
_exptl_crystal_description 'irregular shaped'
_exptl_crystal_F_000 736
_exptl_crystal_size_max 0.45
_exptl_crystal_size_mid 0.30
_exptl_crystal_size_min 0.30
_refine_diff_density_max 0.299
_refine_diff_density_min -0.268
_refine_diff_density_rms 0.071
_refine_ls_abs_structure_details 'Flack H D (1983), Acta Cryst. A39, 876-881'
_refine_ls_abs_structure_Flack 0(10)
_refine_ls_extinction_coef 0.15(2)
_refine_ls_extinction_expression Fc^*^=kFc[1+0.001xFc^2^\l^3^/sin(2\q)]^-1/4^
_refine_ls_extinction_method SHELXL
_refine_ls_goodness_of_fit_ref 0.987
_refine_ls_hydrogen_treatment mixed
_refine_ls_matrix_type full
_refine_ls_number_parameters 434
_refine_ls_number_reflns 4390
_refine_ls_number_restraints 1
_refine_ls_restrained_S_all 0.987
_refine_ls_R_factor_all 0.1177
_refine_ls_R_factor_gt 0.0868
_refine_ls_shift/su_max 0.006
_refine_ls_shift/su_mean 0.001
_refine_ls_structure_factor_coef Fsqd
_refine_ls_weighting_details 'calc w=1/[\s^2^(Fo^2^)+(0.1830P)^2^+0.0000P] where P=(Fo^2^+2Fc^2^)/3'
_refine_ls_weighting_scheme calc
_refine_ls_wR_factor_gt 0.2360
_refine_ls_wR_factor_ref 0.2560
_reflns_number_gt 2579
_reflns_number_total 4390
_reflns_threshold_expression >4sigma(I)
_cod_data_source_file c001261k.txt
_cod_data_source_block cis-TETRAMER(34)
_cod_original_sg_symbol_H-M P21
_cod_database_code 7212518

loop_
_symmetry_equiv_pos_as_xyz
'x, y, z'
'-x, y+1/2, -z'

loop_
_atom_site_label
_atom_site_type_symbol
_atom_site_fract_x
_atom_site_fract_y
_atom_site_fract_z
_atom_site_U_iso_or_equiv
_atom_site_adp_type
_atom_site_occupancy
_atom_site_symmetry_multiplicity
_atom_site_calc_flag
_atom_site_refinement_flags
O1 O 0.5092(6) 0.36449(15) 0.1073(5) 0.0742(12) Uani 1 1 d .
O2 O 0.4090(5) 0.39902(17) 0.3323(4) 0.0703(12) Uani 1 1 d .
O3 O 0.4831(10) 0.4142(4) 0.5805(8) 0.175(5) Uani 1 1 d .
O4 O 0.5129(9) 0.26615(19) 0.1869(11) 0.132(3) Uani 1 1 d .
O21 O -0.0393(5) 0.43512(17) 0.6679(4) 0.0720(12) Uani 1 1 d .
O22 O 0.0003(5) 0.33473(15) 0.7506(5) 0.0724(12) Uani 1 1 d .
O23 O 0.1228(7) 0.2764(2) 0.9239(7) 0.118(2) Uani 1 1 d .
O24 O 0.1596(8) 0.43254(18) 0.5212(7) 0.1015(18) Uani 1 1 d .
O31 O -0.2303(5) 0.11953(14) 0.7584(4) 0.0630(11) Uani 1 1 d .
O32 O 0.0276(5) 0.08240(16) 0.6831(4) 0.0655(11) Uani 1 1 d .
O33 O 0.2988(6) 0.0686(3) 0.7609(6) 0.1049(19) Uani 1 1 d .
O34 O -0.1325(7) 0.21522(16) 0.7768(8) 0.0970(17) Uani 1 1 d .
O41 O 0.3505(5) 0.04664(15) 0.2349(5) 0.0674(11) Uani 1 1 d .
O42 O 0.4683(5) 0.14463(15) 0.2785(5) 0.0675(12) Uani 1 1 d .
O43 O 0.6776(9) 0.1949(3) 0.3820(8) 0.151(3) Uani 1 1 d .
O44 O 0.2438(6) 0.04581(18) 0.4662(6) 0.0847(15) Uani 1 1 d .
C1 C 0.5767(8) 0.3486(3) 0.2531(8) 0.0744(18) Uani 1 1 d .
H1 H 0.6897 0.3387 0.2796 0.089 Uiso 1 1 calc R
C2 C 0.5783(9) 0.3892(3) 0.3626(7) 0.081(2) Uani 1 1 d .
H2 H 0.6398 0.3786 0.4673 0.097 Uiso 1 1 calc R
C3 C 0.6543(10) 0.4370(3) 0.3328(8) 0.087(2) Uani 1 1 d .
H3A H 0.6305 0.4641 0.3834 0.105 Uiso 1 1 calc R
H3B H 0.7720 0.4336 0.3726 0.105 Uiso 1 1 calc R
C4 C 0.5836(12) 0.4465(3) 0.1661(9) 0.098(2) Uani 1 1 d .
H4A H 0.4694 0.4551 0.1310 0.118 Uiso 1 1 calc R
H4B H 0.6396 0.4740 0.1479 0.118 Uiso 1 1 calc R
C5 C 0.5966(9) 0.4047(3) 0.0775(8) 0.0820(19) Uani 1 1 d .
H5A H 0.5480 0.4125 -0.0292 0.098 Uiso 1 1 calc R
H5B H 0.7103 0.3961 0.1080 0.098 Uiso 1 1 calc R
C6 C 0.3780(10) 0.4095(3) 0.4543(9) 0.084(2) Uani 1 1 d .
C7 C 0.4820(11) 0.3044(3) 0.2645(11) 0.089(2) Uani 1 1 d .
H7A H 0.5162 0.2956 0.3694 0.107 Uiso 1 1 calc R
H7B H 0.3660 0.3115 0.2206 0.107 Uiso 1 1 calc R
C8 C 0.4328(11) 0.2252(3) 0.1819(11) 0.101(3) Uani 1 1 d .
H8A H 0.3907 0.2120 0.0807 0.122 Uiso 1 1 calc R
H8B H 0.3403 0.2325 0.2038 0.122 Uiso 1 1 calc R
C21 C 0.1125(8) 0.4103(2) 0.7319(7) 0.0634(15) Uani 1 1 d .
H21 H 0.1959 0.4343 0.7888 0.076 Uiso 1 1 calc R
C22 C 0.1181(7) 0.3714(2) 0.8418(6) 0.0578(14) Uani 1 1 d .
H22 H 0.2278 0.3573 0.8903 0.069 Uiso 1 1 calc R
C23 C 0.0658(10) 0.3905(3) 0.9607(7) 0.080(2) Uani 1 1 d .
H23A H 0.0495 0.3635 1.0162 0.096 Uiso 1 1 calc R
H23B H 0.1514 0.4110 1.0316 0.096 Uiso 1 1 calc R
C24 C -0.0860(10) 0.4185(3) 0.8896(8) 0.090(2) Uani 1 1 d .
H24A H -0.1087 0.4338 0.9677 0.108 Uiso 1 1 calc R
H24B H -0.1753 0.3965 0.8344 0.108 Uiso 1 1 calc R
C25 C -0.0790(11) 0.4596(3) 0.7764(9) 0.087(2) Uani 1 1 d .
H25A H -0.1837 0.4759 0.7272 0.105 Uiso 1 1 calc R
H25B H 0.0037 0.4836 0.8307 0.105 Uiso 1 1 calc R
C26 C 0.0156(9) 0.2893(2) 0.8043(8) 0.0768(19) Uani 1 1 d .
C27 C 0.1493(14) 0.3937(3) 0.6050(11) 0.104(3) Uani 1 1 d .
H27A H 0.2519 0.3761 0.6450 0.125 Uiso 1 1 calc R
H27B H 0.0641 0.3718 0.5408 0.125 Uiso 1 1 calc R
C28 C 0.1923(14) 0.4154(4) 0.3945(12) 0.126(4) Uani 1 1 d .
H28A H 0.1525 0.4388 0.3128 0.152 Uiso 1 1 calc R
H28B H 0.1379 0.3847 0.3570 0.152 Uiso 1 1 calc R
C31 C -0.0607(7) 0.1327(2) 0.8325(6) 0.0608(15) Uani 1 1 d .
H31 H -0.0361 0.1420 0.9365 0.073 Uiso 1 1 calc R
C32 C 0.0533(7) 0.0908(2) 0.8377(7) 0.0638(15) Uani 1 1 d .
H32 H 0.1672 0.0999 0.8994 0.077 Uiso 1 1 calc R
C33 C 0.0103(9) 0.0453(3) 0.9015(9) 0.092(2) Uani 1 1 d .
H33A H 0.0698 0.0179 0.8877 0.111 Uiso 1 1 calc R
H33B H 0.0444 0.0496 1.0089 0.111 Uiso 1 1 calc R
C34 C -0.1697(10) 0.0343(3) 0.8271(9) 0.087(2) Uani 1 1 d .
H34A H -0.1949 0.0076 0.8781 0.105 Uiso 1 1 calc R
H34B H -0.2030 0.0254 0.7225 0.105 Uiso 1 1 calc R
C35 C -0.2578(9) 0.0801(3) 0.8377(9) 0.086(2) Uani 1 1 d .
H35A H -0.3741 0.0736 0.7968 0.104 Uiso 1 1 calc R
H35B H -0.2207 0.0889 0.9429 0.104 Uiso 1 1 calc R
C36 C 0.1640(8) 0.0700(2) 0.6619(8) 0.0660(16) Uani 1 1 d .
C37 C -0.0378(8) 0.1763(3) 0.7536(8) 0.0712(17) Uani 1 1 d .
H37A H 0.0768 0.1851 0.7948 0.085 Uiso 1 1 calc R
H37B H -0.0757 0.1697 0.6468 0.085 Uiso 1 1 calc R
C38 C -0.1241(11) 0.2603(3) 0.7004(11) 0.101(3) Uani 1 1 d .
H38A H -0.2246 0.2785 0.6715 0.121 Uiso 1 1 calc R
H38B H -0.1104 0.2527 0.6099 0.121 Uiso 1 1 calc R
C41 C 0.4405(7) 0.0669(2) 0.3756(6) 0.0620(15) Uani 1 1 d .
H41 H 0.5040 0.0411 0.4444 0.074 Uiso 1 1 calc R
C42 C 0.5567(7) 0.1058(2) 0.3736(7) 0.0624(15) Uani 1 1 d .
H42 H 0.6203 0.1180 0.4761 0.075 Uiso 1 1 calc R
C43 C 0.6725(9) 0.0836(4) 0.3121(10) 0.101(3) Uani 1 1 d .
H43A H 0.7474 0.0615 0.3863 0.122 Uiso 1 1 calc R
H43B H 0.7366 0.1093 0.2958 0.122 Uiso 1 1 calc R
C44 C 0.5754(10) 0.0555(3) 0.1593(9) 0.085(2) Uani 1 1 d .
H44A H 0.5176 0.0784 0.0790 0.102 Uiso 1 1 calc R
H44B H 0.6509 0.0373 0.1324 0.102 Uiso 1 1 calc R
C45 C 0.4597(11) 0.0226(3) 0.1775(9) 0.092(2) Uani 1 1 d .
H45A H 0.5197 -0.0031 0.2468 0.110 Uiso 1 1 calc R
H45B H 0.3932 0.0076 0.0809 0.110 Uiso 1 1 calc R
C46 C 0.5405(10) 0.1866(3) 0.2944(9) 0.089(2) Uani 1 1 d .
C47 C 0.3139(8) 0.0865(2) 0.4300(8) 0.0742(18) Uani 1 1 d .
H47A H 0.3672 0.1071 0.5179 0.089 Uiso 1 1 calc R
H47B H 0.2305 0.1054 0.3511 0.089 Uiso 1 1 calc R
C48 C 0.1123(9) 0.0568(3) 0.4974(8) 0.085(2) Uani 1 1 d .
H48A H 0.0392 0.0291 0.4720 0.102 Uiso 1 1 calc R
H48B H 0.0525 0.0838 0.4346 0.102 Uiso 1 1 calc R

loop_
_atom_site_aniso_label
_atom_site_aniso_U_11
_atom_site_aniso_U_22
_atom_site_aniso_U_33
_atom_site_aniso_U_23
_atom_site_aniso_U_13
_atom_site_aniso_U_12
O1 0.108(3) 0.052(2) 0.080(3) 0.007(2) 0.056(2) -0.006(2)
O2 0.085(3) 0.083(3) 0.056(2) -0.006(2) 0.042(2) 0.003(2)
O3 0.137(5) 0.317(14) 0.095(4) -0.105(6) 0.073(4) -0.080(7)
O4 0.160(6) 0.052(3) 0.243(8) 0.010(4) 0.142(6) 0.010(3)
O21 0.095(3) 0.074(3) 0.054(2) 0.008(2) 0.039(2) 0.009(2)
O22 0.093(3) 0.049(2) 0.071(2) -0.005(2) 0.032(2) -0.010(2)
O23 0.119(4) 0.072(3) 0.106(4) 0.013(3) -0.005(3) 0.020(3)
O24 0.176(5) 0.059(3) 0.117(4) 0.005(3) 0.107(4) 0.016(3)
O31 0.063(2) 0.059(2) 0.076(2) 0.012(2) 0.0386(19) 0.0035(19)
O32 0.061(2) 0.082(3) 0.064(2) -0.003(2) 0.0365(18) 0.014(2)
O33 0.055(3) 0.149(5) 0.101(3) 0.018(4) 0.024(3) 0.007(3)
O34 0.121(4) 0.044(2) 0.150(5) 0.014(3) 0.081(4) 0.002(2)
O41 0.080(3) 0.049(2) 0.080(3) -0.017(2) 0.041(2) -0.002(2)
O42 0.059(2) 0.059(3) 0.073(2) 0.006(2) 0.0170(18) -0.0195(19)
O43 0.137(6) 0.182(8) 0.116(5) 0.014(5) 0.036(4) -0.096(6)
O44 0.099(3) 0.072(3) 0.122(4) 0.001(3) 0.085(3) 0.013(3)
C1 0.068(4) 0.070(4) 0.087(5) 0.014(4) 0.034(3) 0.004(3)
C2 0.085(5) 0.102(6) 0.052(3) 0.006(4) 0.026(3) -0.010(4)
C3 0.102(5) 0.084(5) 0.074(4) -0.022(4) 0.035(4) -0.038(4)
C4 0.137(7) 0.070(5) 0.083(5) 0.007(4) 0.044(5) -0.028(4)
C5 0.088(4) 0.090(5) 0.072(4) -0.009(4) 0.039(3) -0.021(4)
C6 0.103(5) 0.079(5) 0.089(5) 0.003(4) 0.058(4) -0.010(4)
C7 0.114(6) 0.059(4) 0.124(6) 0.015(4) 0.079(5) 0.003(4)
C8 0.123(6) 0.052(4) 0.130(7) 0.001(4) 0.055(5) 0.006(4)
C21 0.084(4) 0.048(3) 0.069(3) 0.007(3) 0.042(3) 0.012(3)
C22 0.055(3) 0.052(3) 0.068(3) -0.001(3) 0.029(3) -0.012(2)
C23 0.117(6) 0.068(4) 0.047(3) -0.011(3) 0.026(3) -0.014(4)
C24 0.112(6) 0.102(6) 0.066(4) -0.011(4) 0.047(4) 0.008(5)
C25 0.121(6) 0.070(4) 0.089(5) 0.003(4) 0.062(4) 0.031(4)
C26 0.107(5) 0.040(3) 0.072(4) -0.005(3) 0.028(4) 0.001(3)
C27 0.166(8) 0.071(5) 0.125(6) 0.001(5) 0.110(6) 0.012(5)
C28 0.167(9) 0.126(8) 0.137(8) 0.051(6) 0.114(7) 0.028(7)
C31 0.067(3) 0.058(3) 0.057(3) -0.012(3) 0.027(3) -0.005(3)
C32 0.062(3) 0.057(4) 0.065(3) 0.003(3) 0.020(3) 0.006(3)
C33 0.087(5) 0.099(6) 0.090(5) 0.024(4) 0.037(4) 0.034(4)
C34 0.110(6) 0.063(4) 0.084(4) 0.020(4) 0.037(4) -0.006(4)
C35 0.081(4) 0.101(6) 0.090(4) 0.015(4) 0.049(4) 0.005(4)
C36 0.077(4) 0.053(3) 0.093(4) 0.000(3) 0.060(4) -0.007(3)
C37 0.075(4) 0.067(4) 0.090(4) 0.005(3) 0.054(4) -0.012(3)
C38 0.132(7) 0.044(4) 0.124(6) 0.011(4) 0.053(5) -0.011(4)
C41 0.071(4) 0.057(3) 0.059(3) 0.013(3) 0.029(3) 0.001(3)
C42 0.060(3) 0.057(3) 0.063(3) 0.001(3) 0.019(3) 0.002(3)
C43 0.072(4) 0.118(7) 0.126(6) 0.057(6) 0.054(4) 0.016(4)
C44 0.100(5) 0.095(5) 0.082(5) 0.012(4) 0.061(4) 0.009(4)
C45 0.120(6) 0.098(6) 0.091(5) -0.012(4) 0.077(5) -0.011(5)
C46 0.093(5) 0.102(6) 0.077(4) 0.005(4) 0.041(4) -0.032(5)
C47 0.072(4) 0.062(4) 0.097(5) 0.003(4) 0.044(3) -0.011(3)
C48 0.073(4) 0.122(6) 0.080(4) -0.030(4) 0.051(3) 0.004(4)

loop_
_atom_type_symbol
_atom_type_description
_atom_type_scat_dispersion_real
_atom_type_scat_dispersion_imag
_atom_type_scat_source
C C 0.0033 0.0000 'International Tables Vol C Tables 4.2.6.8 and 6.1.1.4'
H H 0.0000 0.0000 'International Tables Vol C Tables 4.2.6.8 and 6.1.1.4'
O O 0.0106 0.0000 'International Tables Vol C Tables 4.2.6.8 and 6.1.1.4'

loop_
_geom_angle_atom_site_label_1
_geom_angle_atom_site_label_2
_geom_angle_atom_site_label_3
_geom_angle
C1 O1 C5 114.5(5)
C6 O2 C2 116.8(5)
C8 O4 C7 115.3(7)
C21 O21 C25 113.7(5)
C26 O22 C22 118.5(5)
C27 O24 C28 110.1(6)
C35 O31 C31 108.4(5)
C36 O32 C32 116.3(5)
C37 O34 C38 112.5(6)
C41 O41 C45 110.7(5)
C46 O42 C42 118.4(5)
C48 O44 C47 113.9(6)
O1 C1 C7 108.7(6)
O1 C1 C2 111.2(6)
C7 C1 C2 111.5(6)
O1 C1 H1 108.5
C7 C1 H1 108.5
C2 C1 H1 108.5
O2 C2 C1 107.2(5)
O2 C2 C3 108.2(6)
C1 C2 C3 110.6(6)
O2 C2 H2 110.2
C1 C2 H2 110.2
C3 C2 H2 110.2
C4 C3 C2 109.4(5)
C4 C3 H3A 109.8
C2 C3 H3A 109.8
C4 C3 H3B 109.8
C2 C3 H3B 109.8
H3A C3 H3B 108.2
C5 C4 C3 113.6(7)
C5 C4 H4A 108.8
C3 C4 H4A 108.8
C5 C4 H4B 108.8
C3 C4 H4B 108.8
H4A C4 H4B 107.7
O1 C5 C4 106.7(6)
O1 C5 H5A 110.4
C4 C5 H5A 110.4
O1 C5 H5B 110.4
C4 C5 H5B 110.4
H5A C5 H5B 108.6
O3 C6 O2 123.6(7)
O3 C6 C28 129.6(8)
O2 C6 C28 106.7(7)
O4 C7 C1 108.3(6)
O4 C7 H7A 110.0
C1 C7 H7A 110.0
O4 C7 H7B 110.0
C1 C7 H7B 110.0
H7A C7 H7B 108.4
O4 C8 C46 112.9(8)
O4 C8 H8A 109.0
C46 C8 H8A 109.0
O4 C8 H8B 109.0
C46 C8 H8B 109.0
H8A C8 H8B 107.8
O21 C21 C27 107.4(6)
O21 C21 C22 112.9(5)
C27 C21 C22 115.4(5)
O21 C21 H21 106.9
C27 C21 H21 106.9
C22 C21 H21 106.9
O22 C22 C21 105.1(5)
O22 C22 C23 108.8(5)
C21 C22 C23 112.0(5)
O22 C22 H22 110.3
C21 C22 H22 110.3
C23 C22 H22 110.3
C24 C23 C22 110.6(5)
C24 C23 H23A 109.5
C22 C23 H23A 109.5
C24 C23 H23B 109.5
C22 C23 H23B 109.5
H23A C23 H23B 108.1
C23 C24 C25 113.2(7)
C23 C24 H24A 108.9
C25 C24 H24A 108.9
C23 C24 H24B 108.9
C25 C24 H24B 108.9
H24A C24 H24B 107.7
O21 C25 C24 106.1(6)
O21 C25 H25A 110.5
C24 C25 H25A 110.5
O21 C25 H25B 110.5
C24 C25 H25B 110.5
H25A C25 H25B 108.7
O23 C26 O22 123.9(6)
O23 C26 C38 127.2(6)
O22 C26 C38 108.7(6)
O24 C27 C21 110.9(6)
O24 C27 H27A 109.5
C21 C27 H27A 109.5
O24 C27 H27B 109.5
C21 C27 H27B 109.5
H27A C27 H27B 108.1
O24 C28 C6 107.1(9)
O24 C28 H28A 110.3
C6 C28 H28A 110.3
O24 C28 H28B 110.3
C6 C28 H28B 110.3
H28A C28 H28B 108.6
O31 C31 C37 107.3(5)
O31 C31 C32 112.6(5)
C37 C31 C32 112.5(5)
O31 C31 H31 108.1
C37 C31 H31 108.1
C32 C31 H31 108.1
O32 C32 C33 110.1(5)
O32 C32 C31 106.2(4)
C33 C32 C31 110.3(5)
O32 C32 H32 110.0
C33 C32 H32 110.1
C31 C32 H32 110.0
C34 C33 C32 112.3(6)
C34 C33 H33A 109.1
C32 C33 H33A 109.1
C34 C33 H33B 109.1
C32 C33 H33B 109.1
H33A C33 H33B 107.9
C33 C34 C35 107.0(6)
C33 C34 H34A 110.3
C35 C34 H34A 110.3
C33 C34 H34B 110.3
C35 C34 H34B 110.3
H34A C34 H34B 108.6
O31 C35 C34 112.2(5)
O31 C35 H35A 109.2
C34 C35 H35A 109.2
O31 C35 H35B 109.2
C34 C35 H35B 109.2
H35A C35 H35B 107.9
O33 C36 O32 123.8(6)
O33 C36 C48 127.0(6)
O32 C36 C48 109.2(6)
O34 C37 C31 107.0(5)
O34 C37 H37A 110.3
C31 C37 H37A 110.3
O34 C37 H37B 110.3
C31 C37 H37B 110.3
H37A C37 H37B 108.6
O34 C38 C26 108.8(7)
O34 C38 H38A 109.9
C26 C38 H38A 109.9
O34 C38 H38B 109.9
C26 C38 H38B 109.9
H38A C38 H38B 108.3
O41 C41 C42 113.0(5)
O41 C41 C47 106.0(5)
C42 C41 C47 112.2(5)
O41 C41 H41 108.5
C42 C41 H41 108.5
C47 C41 H41 108.5
O42 C42 C41 110.1(4)
O42 C42 C43 109.2(6)
C41 C42 C43 108.5(6)
O42 C42 H42 109.7
C41 C42 H42 109.7
C43 C42 H42 109.7
C42 C43 C44 111.7(6)
C42 C43 H43A 109.3
C44 C43 H43A 109.3
C42 C43 H43B 109.3
C44 C43 H43B 109.3
H43A C43 H43B 107.9
C45 C44 C43 109.1(6)
C45 C44 H44A 109.9
C43 C44 H44A 109.9
C45 C44 H44B 109.9
C43 C44 H44B 109.9
H44A C44 H44B 108.3
C44 C45 O41 113.5(7)
C44 C45 H45A 108.9
O41 C45 H45A 108.9
C44 C45 H45B 108.9
O41 C45 H45B 108.9
H45A C45 H45B 107.7
O43 C46 O42 124.7(8)
O43 C46 C8 122.0(8)
O42 C46 C8 113.2(7)
O44 C47 C41 106.8(5)
O44 C47 H47A 110.4
C41 C47 H47A 110.4
O44 C47 H47B 110.4
C41 C47 H47B 110.4
H47A C47 H47B 108.6
O44 C48 C36 112.5(6)
O44 C48 H48A 109.1
C36 C48 H48A 109.1
O44 C48 H48B 109.1
C36 C48 H48B 109.1
H48A C48 H48B 107.8

loop_
_geom_bond_atom_site_label_1
_geom_bond_atom_site_label_2
_geom_bond_distance
O1 C1 1.365(8)
O1 C5 1.461(8)
O2 C6 1.372(9)
O2 C2 1.456(9)
O3 C6 1.204(10)
O4 C8 1.330(10)
O4 C7 1.396(10)
O21 C21 1.419(7)
O21 C25 1.429(8)
O22 C26 1.342(8)
O22 C22 1.464(7)
O23 C26 1.213(8)
O24 C27 1.377(9)
O24 C28 1.472(11)
O31 C35 1.419(9)
O31 C31 1.437(7)
O32 C36 1.380(8)
O32 C32 1.451(7)
O33 C36 1.192(8)
O34 C37 1.451(9)
O34 C38 1.468(9)
O41 C41 1.385(7)
O41 C45 1.486(9)
O42 C46 1.306(9)
O42 C42 1.419(7)
O43 C46 1.191(10)
O44 C48 1.383(8)
O44 C47 1.406(8)
C1 C7 1.520(10)
C1 C2 1.547(11)
C1 H1 0.9800
C2 C3 1.570(11)
C2 H2 0.9800
C3 C4 1.503(11)
C3 H3A 0.9700
C3 H3B 0.9700
C4 C5 1.477(12)
C4 H4A 0.9700
C4 H4B 0.9700
C5 H5A 0.9700
C5 H5B 0.9700
C6 C28 1.534(14)
C7 H7A 0.9700
C7 H7B 0.9700
C8 C46 1.542(12)
C8 H8A 0.9700
C8 H8B 0.9700
C21 C27 1.491(10)
C21 C22 1.506(8)
C21 H21 0.9800
C22 C23 1.528(10)
C22 H22 0.9800
C23 C24 1.466(11)
C23 H23A 0.9700
C23 H23B 0.9700
C24 C25 1.607(11)
C24 H24A 0.9700
C24 H24B 0.9700
C25 H25A 0.9700
C25 H25B 0.9700
C26 C38 1.475(11)
C27 H27A 0.9700
C27 H27B 0.9700
C28 H28A 0.9700
C28 H28B 0.9700
C31 C37 1.489(9)
C31 C32 1.536(8)
C31 H31 0.9800
C32 C33 1.523(11)
C32 H32 0.9800
C33 C34 1.504(12)
C33 H33A 0.9700
C33 H33B 0.9700
C34 C35 1.518(11)
C34 H34A 0.9700
C34 H34B 0.9700
C35 H35A 0.9700
C35 H35B 0.9700
C36 C48 1.519(10)
C37 H37A 0.9700
C37 H37B 0.9700
C38 H38A 0.9700
C38 H38B 0.9700
C41 C42 1.509(9)
C41 C47 1.554(10)
C41 H41 0.9800
C42 C43 1.541(11)
C42 H42 0.9800
C43 C44 1.580(13)
C43 H43A 0.9700
C43 H43B 0.9700
C44 C45 1.453(11)
C44 H44A 0.9700
C44 H44B 0.9700
C45 H45A 0.9700
C45 H45B 0.9700
C47 H47A 0.9700
C47 H47B 0.9700
C48 H48A 0.9700
C48 H48B 0.9700

loop_
_geom_torsion_atom_site_label_1
_geom_torsion_atom_site_label_2
_geom_torsion_atom_site_label_3
_geom_torsion_atom_site_label_4
_geom_torsion
C5 O1 C1 C7 -175.4(6)
C5 O1 C1 C2 61.5(7)
C6 O2 C2 C1 142.8(6)
C6 O2 C2 C3 -97.8(6)
O1 C1 C2 O2 67.4(7)
C7 C1 C2 O2 -54.0(7)
O1 C1 C2 C3 -50.4(8)
C7 C1 C2 C3 -171.8(6)
O2 C2 C3 C4 -71.8(8)
C1 C2 C3 C4 45.4(9)
C2 C3 C4 C5 -52.5(10)
C1 O1 C5 C4 -64.7(8)
C3 C4 C5 O1 59.2(9)
C2 O2 C6 O3 5.5(12)
C2 O2 C6 C28 -176.9(7)
C8 O4 C7 C1 -177.5(8)
O1 C1 C7 O4 68.9(9)
C2 C1 C7 O4 -168.2(7)
C7 O4 C8 C46 -102.2(9)
C25 O21 C21 C27 -170.9(6)
C25 O21 C21 C22 60.8(7)
C26 O22 C22 C21 158.0(6)
C26 O22 C22 C23 -81.9(7)
O21 C21 C22 O22 66.5(6)
C27 C21 C22 O22 -57.5(8)
O21 C21 C22 C23 -51.4(7)
C27 C21 C22 C23 -175.5(7)
O22 C22 C23 C24 -68.1(7)
C21 C22 C23 C24 47.7(8)
C22 C23 C24 C25 -51.2(8)
C21 O21 C25 C24 -59.9(8)
C23 C24 C25 O21 56.6(8)
C22 O22 C26 O23 -0.8(11)
C22 O22 C26 C38 174.9(6)
C28 O24 C27 C21 -178.7(8)
O21 C21 C27 O24 60.0(9)
C22 C21 C27 O24 -173.1(7)
C27 O24 C28 C6 -85.5(9)
O3 C6 C28 O24 4.3(15)
O2 C6 C28 O24 -173.1(6)
C35 O31 C31 C37 -176.1(5)
C35 O31 C31 C32 59.5(6)
C36 O32 C32 C33 -97.3(6)
C36 O32 C32 C31 143.2(5)
O31 C31 C32 O32 67.8(6)
C37 C31 C32 O32 -53.6(6)
O31 C31 C32 C33 -51.5(7)
C37 C31 C32 C33 -172.9(5)
O32 C32 C33 C34 -68.0(7)
C31 C32 C33 C34 49.0(8)
C32 C33 C34 C35 -53.1(8)
C31 O31 C35 C34 -66.2(7)
C33 C34 C35 O31 62.7(8)
C32 O32 C36 O33 -4.4(9)
C32 O32 C36 C48 173.4(6)
C38 O34 C37 C31 -178.4(6)
O31 C31 C37 O34 64.3(6)
C32 C31 C37 O34 -171.3(5)
C37 O34 C38 C26 -89.8(8)
O23 C26 C38 O34 10.5(13)
O22 C26 C38 O34 -165.0(6)
C45 O41 C41 C42 61.9(7)
C45 O41 C41 C47 -174.8(5)
C46 O42 C42 C41 161.3(6)
C46 O42 C42 C43 -79.7(8)
O41 C41 C42 O42 61.6(7)
C47 C41 C42 O42 -58.3(7)
O41 C41 C42 C43 -57.9(7)
C47 C41 C42 C43 -177.7(5)
O42 C42 C43 C44 -69.7(7)
C41 C42 C43 C44 50.3(7)
C42 C43 C44 C45 -49.7(9)
C43 C44 C45 O41 53.2(9)
C41 O41 C45 C44 -60.8(8)
C42 O42 C46 O43 1.3(12)
C42 O42 C46 C8 178.6(6)
O4 C8 C46 O43 4.6(14)
O4 C8 C46 O42 -172.8(7)
C48 O44 C47 C41 -171.7(5)
O41 C41 C47 O44 71.9(6)
C42 C41 C47 O44 -164.3(5)
C47 O44 C48 C36 -87.0(8)
O33 C36 C48 O44 -4.7(12)
O32 C36 C48 O44 177.5(6)
